data_2310872
loop_
_publ_author_name
'Jeffery, J.W.'

_publ_section_title
;
 The crystal structure of tricalcium silicate
;
_journal_name_full 'Acta Crystallographica (1,1948-23,1967)'
_journal_page_first 26
_journal_page_last 35
_journal_volume 5
_journal_year 1952
_chemical_formula_sum 'Ca3 O5 Si'
_chemical_name_systematic 'Ca3 (Si O4) O'
_space_group_IT_number 160
_symmetry_space_group_name_Hall 'R 3 -2"'
_symmetry_space_group_name_H-M 'R 3 m :H'
_cell_angle_alpha 90
_cell_angle_beta 90
_cell_angle_gamma 120
_cell_formula_units_Z 9
_cell_length_a 7
_cell_length_b 7
_cell_length_c 25
_cell_volume 1060.881
_citation_journal_id_ASTM ACCRA9
_cod_data_source_file Jeffery_ACCRA9_1952_149.cif
_cod_data_source_block Ca3O5Si1
_cod_original_formula_sum 'Ca3 O5 Si1'
_cod_database_code 2310872

loop_
_symmetry_equiv_pos_as_xyz
x,y,z
-y,x-y,z
-x+y,-x,z
-y,-x,z
x,x-y,z
-x+y,y,z
x+2/3,y+1/3,z+1/3
-y+2/3,x-y+1/3,z+1/3
-x+y+2/3,-x+1/3,z+1/3
-y+2/3,-x+1/3,z+1/3
x+2/3,x-y+1/3,z+1/3
-x+y+2/3,y+1/3,z+1/3
x+1/3,y+2/3,z+2/3
-y+1/3,x-y+2/3,z+2/3
-x+y+1/3,-x+2/3,z+2/3
-y+1/3,-x+2/3,z+2/3
x+1/3,x-y+2/3,z+2/3
-x+y+1/3,y+2/3,z+2/3

loop_
_atom_site_label
_atom_site_type_symbol
_atom_site_fract_x
_atom_site_fract_y
_atom_site_fract_z
_atom_site_occupancy
_atom_site_U_iso_or_equiv
Si1 Si+4 0 0 0 1 0.0
O8 O-2 0.876 0.124 -0.206 1 0.0
Si2 Si+4 0 0 -0.226 1 0.0
O9 O-2 0.124 0.876 -0.763 1 0.0
Si3 Si+4 0 0 -0.783 1 0.0
O4 O-2 0 0 -0.398 1 0.0
O1 O-2 0 0 -0.064 1 0.0
Ca2 Ca+2 0.835 0.165 -0.112 1 0.0
O3 O-2 0 0 -0.847 1 0.0
O2 O-2 0 0 -0.29 1 0.0
O5 O-2 0 0 -0.506 1 0.0
Ca3 Ca+2 0.505 0.495 -0.224 1 0.0
O7 O-2 0.124 0.876 -0.98 1 0.0
O6 O-2 0 0 -0.614 1 0.0
Ca1 Ca+2 0.495 0.505 -0.003 1 0.0
